data_7151537
loop_
_publ_author_name
'Yabuuchi, Kazuhiro'
'Marfo-Owusu, Emmanuel'
'Kato, Takashi'

_publ_section_title
;
 A new urea gelator: incorporation of intra- and intermolecular
 hydrogen bonding for stable 1D self-assembly
;
_journal_issue 19
_journal_name_full 'Organic &amp;  Biomolecular Chemistry'
_journal_page_first 3464
_journal_paper_doi 10.1039/b307149a
_journal_volume 1
_journal_year 2003
_chemical_compound_source 'Local laboratory'
_chemical_formula_moiety 'C23 H41 N5 O2 '
_chemical_formula_sum 'C23 H41 N5 O2'
_chemical_formula_weight 419.614
_chemical_name_systematic
;
?
;
_space_group_IT_number 56
_symmetry_cell_setting orthorhombic
_symmetry_space_group_name_Hall '-P 2ab 2ac'
_symmetry_space_group_name_H-M 'P c c n'
_atom_sites_solution_hydrogens geom
_atom_sites_solution_primary direct
_atom_sites_solution_secondary difmap
_cell_angle_alpha 90.00
_cell_angle_beta 90.00
_cell_angle_gamma 90.00
_cell_formula_units_Z 8
_cell_length_a 21.200(3)
_cell_length_b 26.956(6)
_cell_length_c 9.2050(11)
_cell_measurement_temperature 298
_cell_volume 5260.4(15)
_computing_cell_refinement 'HKL Scalepack'
_computing_data_collection 'DIP Image plate'
_computing_data_reduction 'maXus (Mackay et al., 1999)'
_computing_molecular_graphics 'Ortep (Johnson, 1976)'
_computing_publication_material 'maXus(Mackay et al., 1999)'
_computing_structure_refinement 'maXus(Mackay et al., 1999)'
_computing_structure_solution 'SIR92 (Altomare et al., 1994)'
_diffrn_measurement_device 'DIP Image plate'
_diffrn_measurement_method IP
_diffrn_radiation_monochromator graphite
_diffrn_radiation_source 'fine-focus sealed tube'
_diffrn_radiation_type ' MoK\a'
_diffrn_radiation_wavelength_id all
_diffrn_reflns_av_R_equivalents 0.045
_diffrn_reflns_limit_h_max 26
_diffrn_reflns_limit_h_min -23
_diffrn_reflns_limit_k_max 33
_diffrn_reflns_limit_k_min -32
_diffrn_reflns_limit_l_max 10
_diffrn_reflns_limit_l_min 0
_diffrn_reflns_number 11982
_diffrn_reflns_theta_full 26.43
_diffrn_reflns_theta_max 26.43
_diffrn_reflns_theta_min 1.79
_exptl_absorpt_coefficient_mu 0.07
_exptl_absorpt_correction_type none
_exptl_crystal_colour Colourless
_exptl_crystal_density_diffrn 1.060
_exptl_crystal_density_method 'not measured'
_exptl_crystal_description Needle
_exptl_crystal_F_000 1839
_exptl_crystal_size_max .92
_exptl_crystal_size_mid .49
_exptl_crystal_size_min .28
_refine_diff_density_max 0.39
_refine_diff_density_min -0.36
_refine_diff_density_rms 0.08
_refine_ls_extinction_method none
_refine_ls_goodness_of_fit_all 0.778
_refine_ls_goodness_of_fit_gt 1.216
_refine_ls_goodness_of_fit_ref 0.814
_refine_ls_hydrogen_treatment refxyz
_refine_ls_matrix_type full
_refine_ls_number_constraints 41
_refine_ls_number_parameters 271
_refine_ls_number_reflns 2441
_refine_ls_number_restraints 0
_refine_ls_R_factor_all 0.179
_refine_ls_R_factor_gt 0.094
_refine_ls_shift/su_max 0.041
_refine_ls_shift/su_mean 0.004
_refine_ls_structure_factor_coef F^2^
_refine_ls_weighting_details ' w = exp (  0.01 sin(\q)/\l^2^ )/ s^2^(Fo^2^) + 0.10000 * Fo^2^'
_refine_ls_weighting_scheme sigma
_refine_ls_wR_factor_all 0.237
_refine_ls_wR_factor_gt 0.233
_refine_ls_wR_factor_ref 0.162
_reflns_d_resolution_high 0.63
_reflns_d_resolution_low 2.04
_reflns_limit_h_max 26
_reflns_limit_h_min 0
_reflns_limit_k_max 33
_reflns_limit_k_min 0
_reflns_limit_l_max 10
_reflns_limit_l_min 0
_reflns_number_gt 1646
_reflns_number_total 4736
_reflns_threshold_expression 'I> 1.00 sigma(I)'
_cod_data_source_file b307149a.txt
_cod_data_source_block compound
_cod_depositor_comments
;
The following automatic conversions were performed:
'_symmetry_cell_setting' value 'Orthorhombic' changed to 'orthorhombic'
according to '/home/saulius/struct/CIF-dictionaries/cif_core.dic'
dictionary named 'cif_core.dic' version 2.4.1 from 2010-06-29.

Automatic conversion script
Id: cif_fix_enum 1527 2010-12-29 10:47:43Z saulius 

The following automatic conversions were performed:

'_atom_site_adp_type' tag value 'Uij' was replaced with 'Uani' value
30 times.

Automatic conversion script
Id: cif_fix_values 1646 2011-03-28 12:23:43Z adriana 
;
_cod_original_cell_volume 5260.(2)
_cod_original_sg_symbol_H-M 'P c c n       '
_cod_original_formula_sum 'C23 H41 N5 O2 '
_cod_database_code 7151537

loop_
_symmetry_equiv_pos_as_xyz
+X,+Y,+Z
-X,-Y,-Z
'-X+ 1/2,-Y+ 1/2,+Z'
'+X+ 1/2,+Y+ 1/2,-Z'
'+X+ 1/2,-Y,-Z+ 1/2'
'-X+ 1/2,+Y,+Z+ 1/2'
'-X,+Y+ 1/2,-Z+ 1/2'
'+X,-Y+ 1/2,+Z+ 1/2'

loop_
_atom_site_label
_atom_site_fract_x
_atom_site_fract_y
_atom_site_fract_z
_atom_site_U_iso_or_equiv
_atom_site_occupancy
_atom_site_adp_type
O1 0.26701(15) 0.16377(11) 0.5378(3) 0.0847(18) 1.00 Uani
N2 0.30181(19) 0.14804(13) 0.3056(3) 0.070(2) 1.00 Uani
N3 0.3754(2) 0.09758(14) 0.2076(3) 0.075(2) 1.00 Uani
N4 0.20954(19) 0.18931(13) 0.3448(3) 0.074(2) 1.00 Uani
O5 0.44386(19) 0.01095(16) -0.1342(4) 0.123(3) 1.00 Uani
N6 0.3616(2) 0.05995(16) -0.0660(3) 0.090(3) 1.00 Uani
C7 0.1591(2) 0.21091(17) 0.4295(4) 0.075(3) 1.00 Uani
C8 0.2601(2) 0.16678(16) 0.4050(4) 0.067(3) 1.00 Uani
C9 0.3550(2) 0.11913(17) 0.3300(4) 0.071(3) 1.00 Uani
N10 0.4463(2) 0.04461(17) 0.0893(4) 0.100(3) 1.00 Uani
C11 0.1109(3) 0.23303(18) 0.3326(4) 0.086(3) 1.00 Uani
C12 0.4260(3) 0.0682(2) 0.2148(4) 0.083(3) 1.00 Uani
C13 0.3844(3) 0.1125(2) 0.4623(4) 0.092(3) 1.00 Uani
C14 0.4165(3) 0.0379(2) -0.0428(5) 0.094(4) 1.00 Uani
C15 0.3241(4) 0.0509(2) -0.1960(5) 0.098(4) 1.00 Uani
C16 0.0560(3) 0.2559(2) 0.4143(5) 0.098(4) 1.00 Uani
C17 0.4367(3) 0.0821(3) 0.4653(5) 0.111(4) 1.00 Uani
C18 0.4585(3) 0.0601(2) 0.3434(6) 0.107(4) 1.00 Uani
C19 0.0059(3) 0.2790(3) 0.3175(6) 0.123(4) 1.00 Uani
C20 -0.0520(4) 0.2967(4) 0.3955(8) 0.176(7) 1.00 Uani
C21 0.2687(7) 0.0234(6) -0.1723(9) 0.189(10) 1.00 Uani
C22 0.0748(9) -0.1040(7) -0.348(2) 0.284(16) 1.00 Uani
C23 0.2019(7) -0.0516(5) -0.0922(11) 0.214(10) 1.00 Uani
C24 -0.1044(10) 0.3143(9) 0.2939(17) 0.34(2) 1.00 Uani
C25 0.1646(8) -0.0623(5) -0.2252(13) 0.213(11) 1.00 Uani
C26 0.1127(8) -0.0955(5) -0.2137(14) 0.216(11) 1.00 Uani
C27 0.2657(8) -0.0185(7) -0.1193(13) 0.258(14) 1.00 Uani
C29 0.0275(12) -0.1350(7) -0.3436(19) 0.291(16) 1.00 Uani
C33 -0.2080(19) 0.3258(14) 0.209(8) 0.64(5) 1.00 Uani
H6 0.3454(14) 0.0829(14) 0.005(5) 0.094571 1.00 Uiso
H10 0.487432 0.029645 0.088338 0.104748 1.00 Uiso
H18 0.494606 0.038666 0.339751 0.111777 1.00 Uiso
H17 0.458790 0.076489 0.554911 0.115797 1.00 Uiso
H13 0.368329 0.129009 0.546899 0.096813 1.00 Uiso
H2 0.295666 0.154371 0.203918 0.074733 1.00 Uiso
H4 0.207304 0.190088 0.240703 0.078561 1.00 Uiso
C35 -0.168(2) 0.3118(15) 0.353(5) 0.54(5) 1.00 Uani
H33A -0.248820 0.332385 0.249885 0.644473 1.00 Uiso
H33B -0.211011 0.298683 0.141802 0.644473 1.00 Uiso
H33C -0.193171 0.354817 0.158979 0.644473 1.00 Uiso
H24A -0.091259 0.343364 0.241815 0.341764 1.00 Uiso
H24B -0.108198 0.286961 0.227608 0.341764 1.00 Uiso
H20A -0.066331 0.270481 0.457775 0.180572 1.00 Uiso
H20B -0.041559 0.325253 0.453030 0.180572 1.00 Uiso
H19A 0.024258 0.307215 0.269751 0.128123 1.00 Uiso
H19B -0.006907 0.255099 0.246055 0.128123 1.00 Uiso
H16A 0.035629 0.230428 0.470245 0.102822 1.00 Uiso
H16B 0.071799 0.281080 0.478317 0.102822 1.00 Uiso
H11A 0.130352 0.258494 0.275125 0.090950 1.00 Uiso
H11B 0.094808 0.207527 0.269890 0.090950 1.00 Uiso
H7A 0.139964 0.185458 0.487622 0.080256 1.00 Uiso
H7B 0.175866 0.236281 0.491690 0.080256 1.00 Uiso
H15A 0.313309 0.082217 -0.239327 0.102673 1.00 Uiso
H15B 0.348556 0.031758 -0.263450 0.102673 1.00 Uiso
H29A 0.008476 -0.141614 -0.436252 0.295724 1.00 Uiso
H29B -0.003089 -0.120032 -0.280361 0.295724 1.00 Uiso
H29C 0.042139 -0.165464 -0.301655 0.295724 1.00 Uiso
H22A 0.059281 -0.073259 -0.386555 0.288400 1.00 Uiso
H22B 0.106118 -0.117388 -0.412420 0.288400 1.00 Uiso
H26A 0.081907 -0.080744 -0.150584 0.221005 1.00 Uiso
H26B 0.126500 -0.126487 -0.173245 0.221005 1.00 Uiso
H25A 0.149455 -0.031365 -0.263772 0.218408 1.00 Uiso
H25B 0.193508 -0.077014 -0.292778 0.218408 1.00 Uiso
H23A 0.175549 -0.031625 -0.030732 0.219409 1.00 Uiso
H23B 0.210361 -0.082692 -0.045310 0.219409 1.00 Uiso
H27A 0.287007 -0.038665 -0.189805 0.262826 1.00 Uiso
H27B 0.288809 -0.018940 -0.029646 0.262826 1.00 Uiso
H21A 0.243800 0.040361 -0.100760 0.193627 1.00 Uiso
H21B 0.245172 0.020776 -0.261089 0.193627 1.00 Uiso
H35A -0.176632 0.277974 0.379278 0.544481 1.00 Uiso
H35B -0.172523 0.332518 0.437609 0.544481 1.00 Uiso

loop_
_atom_site_aniso_label
_atom_site_aniso_U_11
_atom_site_aniso_U_22
_atom_site_aniso_U_33
_atom_site_aniso_U_12
_atom_site_aniso_U_13
_atom_site_aniso_U_23
O1 0.090(3) 0.127(3) 0.0373(15) 0.0039(18) 0.0001(13) -.0048(12)
N2 0.076(3) 0.090(3) 0.0436(16) 0.006(2) 0.0042(16) -.0031(15)
N3 0.074(3) 0.096(3) 0.0546(18) -.002(2) 0.0065(17) -.0092(17)
N4 0.079(3) 0.099(3) 0.0427(16) 0.008(2) 0.0063(17) -.0064(16)
O5 0.116(4) 0.164(4) 0.088(2) 0.053(3) -.007(2) -.045(2)
N6 0.085(4) 0.116(4) 0.067(2) 0.026(3) -.006(2) -.0220(19)
C7 0.084(4) 0.092(3) 0.050(2) 0.001(3) 0.007(2) -.0048(19)
C8 0.068(4) 0.084(3) 0.049(2) -.009(3) 0.006(2) -.0084(19)
C9 0.072(4) 0.089(4) 0.053(2) -.006(3) 0.004(2) -.0087(19)
N10 0.082(3) 0.142(4) 0.076(2) 0.032(3) -.009(2) -.032(2)
C11 0.091(4) 0.105(4) 0.061(2) 0.007(3) 0.000(2) -.005(2)
C12 0.072(4) 0.104(4) 0.072(3) 0.010(3) -.002(2) -.015(2)
C13 0.095(5) 0.129(5) 0.051(2) 0.016(3) -.009(2) -.011(2)
C14 0.096(5) 0.116(5) 0.071(3) 0.015(4) -.003(3) -.014(3)
C15 0.111(6) 0.104(5) 0.078(3) 0.011(4) -.010(3) -.012(3)
C16 0.096(5) 0.124(4) 0.073(3) 0.025(3) 0.007(3) -.008(3)
C17 0.105(6) 0.162(6) 0.066(3) 0.027(4) -.021(3) -.013(3)
C18 0.084(5) 0.154(5) 0.083(3) 0.031(3) -.015(3) -.017(3)
C19 0.107(6) 0.164(6) 0.098(4) 0.040(4) -.002(4) -.004(3)
C20 0.123(7) 0.257(9) 0.147(5) 0.087(7) -.011(5) -.024(6)
C21 0.230(13) 0.211(11) 0.125(6) -.040(10) -.035(6) 0.021(6)
C22 0.231(16) 0.250(15) 0.37(2) -.092(13) -.097(16) 0.057(14)
C23 0.272(15) 0.221(10) 0.151(7) -.068(10) -.020(8) 0.000(6)
C24 0.226(18) 0.48(3) 0.303(16) 0.24(2) 0.044(14) 0.087(17)
C25 0.208(13) 0.242(12) 0.191(10) -.007(10) 0.003(9) 0.049(8)
C26 0.179(12) 0.253(13) 0.215(10) -.064(10) -.024(9) 0.007(8)
C27 0.290(17) 0.286(16) 0.197(9) -.134(14) -.096(10) 0.086(10)
C29 0.33(2) 0.221(14) 0.320(17) -.068(14) -.042(16) -.014(12)
C33 0.36(4) 0.49(4) 1.08(11) 0.14(3) -.36(5) 0.05(5)
C35 0.44(5) 0.51(4) 0.68(6) 0.25(4) -.24(5) -.02(4)

loop_
_atom_type_symbol
_atom_type_description
_atom_type_scat_dispersion_real
_atom_type_scat_dispersion_imag
_atom_type_scat_source
'C ' 'C ' 0.0033 0.0016 'Waasmaier & Kirfel, 1995'
'H ' 'H ' 0.0000 0.0000 'Waasmaier & Kirfel, 1995'
'N ' 'N ' 0.0061 0.0033 'Waasmaier & Kirfel, 1995'
'O ' 'O ' 0.0106 0.0060 'Waasmaier & Kirfel, 1995'

loop_
_diffrn_radiation_wavelength
0.71073

loop_
_geom_angle_atom_site_label_1
_geom_angle_atom_site_label_2
_geom_angle_atom_site_label_3
_geom_angle
_geom_angle_site_symmetry_1
_geom_angle_site_symmetry_2
_geom_angle_site_symmetry_3
_geom_angle_publ_flag
C8 N2 C9 128.5(6) . . . ?
C9 N3 C12 118.4(7) . . . ?
C7 N4 C8 123.2(5) . . . ?
C14 N6 C15 122.5(7) . . . ?
N4 C7 C11 110.4(5) . . . ?
O1 C8 N2 124.2(8) . . . ?
O1 C8 N4 122.0(7) . . . ?
N2 C8 N4 113.9(6) . . . ?
N2 C9 N3 111.7(6) . . . ?
N2 C9 C13 125.7(7) . . . ?
N3 C9 C13 122.6(8) . . . ?
C12 N10 C14 130.5(8) . . . ?
C7 C11 C16 113.2(6) . . . ?
N3 C12 N10 118.7(7) . . . ?
N3 C12 C18 122.4(7) . . . ?
N10 C12 C18 118.9(9) . . . ?
C9 C13 C17 117.3(7) . . . ?
O5 C14 N6 124.0(8) . . . ?
O5 C14 N10 117.0(10) . . . ?
N6 C14 N10 119.0(8) . . . ?
N6 C15 C21 114.6(9) . . . ?
C11 C16 C19 114.3(7) . . . ?
C13 C17 C18 121.2(8) . . . ?
C12 C18 C17 118.0(9) . . . ?
C16 C19 C20 114.9(9) . . . ?
C15 C21 C27 126.(2) . . . ?
C26 C22 C29 119.(3) . . . ?
C23 C25 C26 118.(2) . . . ?
C22 C26 C25 117.(2) . . . ?
C8 N2 H2 119.9(7) . . . ?
C9 N2 H2 111.6(6) . . . ?
C7 N4 H4 119.5(7) . . . ?
C8 N4 H4 117.3(6) . . . ?
C14 N6 H6 119.7(7) . . . ?
C15 N6 H6 117.8(8) . . . ?
N4 C7 H7A 109.0(7) . . . ?
N4 C7 H7B 109.6(8) . . . ?
C11 C7 H7A 109.3(8) . . . ?
C11 C7 H7B 109.1(7) . . . ?
H7A C7 H7B 109.5(6) . . . ?
C12 N10 H10 118.9(7) . . . ?
C14 N10 H10 110.6(7) . . . ?
C7 C11 H11A 108.8(8) . . . ?
C7 C11 H11B 108.6(7) . . . ?
C16 C11 H11A 108.2(8) . . . ?
C16 C11 H11B 108.5(8) . . . ?
H11A C11 H11B 109.5(7) . . . ?
C9 C13 H13 119.7(10) . . . ?
C17 C13 H13 123.0(8) . . . ?
N6 C15 H15A 109.0(9) . . . ?
N6 C15 H15B 109.0(10) . . . ?
C21 C15 H15A 109.2(15) . . . ?
C21 C15 H15B 105.5(12) . . . ?
H15A C15 H15B 109.5(9) . . . ?
C11 C16 H16A 108.7(8) . . . ?
C11 C16 H16B 108.9(9) . . . ?
C19 C16 H16A 107.1(9) . . . ?
C19 C16 H16B 108.3(9) . . . ?
H16A C16 H16B 109.5(7) . . . ?
C13 C17 H17 120.2(9) . . . ?
C18 C17 H17 118.5(11) . . . ?
C12 C18 H18 117.5(9) . . . ?
C17 C18 H18 124.4(9) . . . ?
C16 C19 H19A 108.1(11) . . . ?
C16 C19 H19B 108.9(10) . . . ?
C20 C19 H19A 107.3(11) . . . ?
C20 C19 H19B 108.0(12) . . . ?
H19A C19 H19B 109.5(9) . . . ?
C19 C20 H20A 108.1(13) . . . ?
C19 C20 H20B 109.(2) . . . ?
H20A C20 H20B 109.5(13) . . . ?
C15 C21 H21A 108.(2) . . . ?
C15 C21 H21B 110.(2) . . . ?
C27 C21 H21A 98.(2) . . . ?
C27 C21 H21B 104.(2) . . . ?
H21A C21 H21B 109.(2) . . . ?
C26 C22 H22A 111.(3) . . . ?
C26 C22 H22B 101.(2) . . . ?
C29 C22 H22A 107.(3) . . . ?
C29 C22 H22B 108.(4) . . . ?
H22A C22 H22B 109.(3) . . . ?
C25 C23 H23A 106.(2) . . . ?
C25 C23 H23B 107.(2) . . . ?
H23A C23 H23B 109.(2) . . . ?
C35 C24 H24A 120.(4) . . . ?
C35 C24 H24B 97.(5) . . . ?
H24A C24 H24B 109.(3) . . . ?
C23 C25 H25A 108.(2) . . . ?
C23 C25 H25B 106.(2) . . . ?
C26 C25 H25A 108.(3) . . . ?
C26 C25 H25B 106.(2) . . . ?
H25A C25 H25B 109.(2) . . . ?
C22 C26 H26A 102.(3) . . . ?
C22 C26 H26B 111.(2) . . . ?
C25 C26 H26A 108.(2) . . . ?
C25 C26 H26B 110.(3) . . . ?
H26A C26 H26B 109.(2) . . . ?
C21 C27 H27A 103.(2) . . . ?
C21 C27 H27B 109.(2) . . . ?
H27A C27 H27B 109.(3) . . . ?
C22 C29 H29A 115.(4) . . . ?
C22 C29 H29B 106.(3) . . . ?
C22 C29 H29C 108.(4) . . . ?
H29A C29 H29B 109.(4) . . . ?
H29A C29 H29C 109.(3) . . . ?
H29B C29 H29C 109.(3) . . . ?
H33A C33 H33B 109.(7) . . . ?
H33A C33 H33C 109.(5) . . . ?
H33B C33 H33C 109.(13) . . . ?
C24 C35 H35A 108.(6) . . . ?
C24 C35 H35B 112.(8) . . . ?
H35A C35 H35B 109.(10) . . . ?

loop_
_geom_bond_atom_site_label_1
_geom_bond_atom_site_label_2
_geom_bond_distance
_geom_bond_site_symmetry_1
_geom_bond_site_symmetry_2
_geom_bond_publ_flag
O1 C8 1.234(7) . . ?
N2 C8 1.369(9) . . ?
N2 C9 1.388(10) . . ?
N3 C9 1.339(9) . . ?
N3 C12 1.334(10) . . ?
N4 C7 1.445(9) . . ?
N4 C8 1.351(9) . . ?
O5 C14 1.254(10) . . ?
N6 C14 1.323(11) . . ?
N6 C15 1.458(11) . . ?
C7 C11 1.482(11) . . ?
C9 C13 1.381(10) . . ?
N10 C12 1.388(9) . . ?
N10 C14 1.383(11) . . ?
C11 C16 1.516(12) . . ?
C12 C18 1.387(12) . . ?
C13 C17 1.378(13) . . ?
C15 C21 1.41(2) . . ?
C16 C19 1.520(13) . . ?
C17 C18 1.351(12) . . ?
C19 C20 1.50(2) . . ?
C21 C27 1.23(3) . . ?
C22 C26 1.49(3) . . ?
C22 C29 1.31(3) . . ?
C23 C25 1.49(3) . . ?
C24 C35 1.45(10) . . ?
C25 C26 1.42(3) . . ?
N2 H2 0.960(5) . . ?
N4 H4 0.960(5) . . ?
N6 H6 0.960(6) . . ?
C7 H7A 0.960(7) . . ?
C7 H7B 0.960(7) . . ?
N10 H10 0.960(7) . . ?
C11 H11A 0.960(9) . . ?
C11 H11B 0.960(8) . . ?
C13 H13 0.960(8) . . ?
C15 H15A 0.960(10) . . ?
C15 H15B 0.960(9) . . ?
C16 H16A 0.960(10) . . ?
C16 H16B 0.960(10) . . ?
C17 H17 0.960(9) . . ?
C18 H18 0.960(10) . . ?
C19 H19A 0.960(13) . . ?
C19 H19B 0.960(11) . . ?
C20 H20A 0.96(2) . . ?
C20 H20B 0.96(2) . . ?
C21 H21A 0.96(2) . . ?
C21 H21B 0.96(2) . . ?
C22 H22A 0.96(3) . . ?
C22 H22B 0.96(4) . . ?
C23 H23A 0.96(2) . . ?
C23 H23B 0.96(2) . . ?
C24 H24A 0.96(4) . . ?
C24 H24B 0.96(4) . . ?
C25 H25A 0.96(2) . . ?
C25 H25B 0.96(2) . . ?
C26 H26A 0.96(3) . . ?
C26 H26B 0.96(3) . . ?
C27 H27A 0.96(3) . . ?
C27 H27B 0.96(2) . . ?
C29 H29A 0.96(3) . . ?
C29 H29B 0.96(4) . . ?
C29 H29C 0.96(3) . . ?
C33 H33A 0.96(10) . . ?
C33 H33B 0.96(10) . . ?
C33 H33C 0.96(10) . . ?
C35 H35A 0.96(9) . . ?
C35 H35B 0.96(8) . . ?

loop_
_geom_contact_atom_site_label_1
_geom_contact_atom_site_label_2
_geom_contact_distance
_geom_contact_site_symmetry_1
_geom_contact_site_symmetry_2
_geom_contact_publ_flag
O1 N2 2.896(7) 1_555 6_555 ?
O1 N4 2.952(6) 1_555 6_555 ?
O1 H2 2.042(5) 1_555 6_555 ?
O1 H4 2.071(4) 1_555 6_555 ?
O1 H7B 2.984(5) 1_555 3_555 ?
N2 H11A 2.915(6) 1_555 3_555 ?
N4 H15A 3.028(6) 1_555 6_555 ?
O5 N10 2.798(10) 1_555 2_655 ?
O5 H10 1.870(6) 1_555 2_655 ?
O5 H18 2.659(6) 1_555 2_655 ?
O5 H22A 2.974(8) 1_555 5_554 ?
C8 H2 3.014(7) 1_555 6_555 ?
N10 H10 2.942(6) 1_555 2_655 ?
C13 H16B 3.020(10) 1_555 3_555 ?
C14 H10 2.764(12) 1_555 2_655 ?
H6 H7A 2.7861 1_555 6_554 ?
H10 H10 2.3416 1_555 2_655 ?
H10 H22A 2.6744 1_555 5_554 ?
H10 H22A 2.9544 1_555 6_555 ?
H17 H29B 2.5175 1_555 5_555 ?
H17 H26A 2.7570 1_555 5_555 ?
H13 H4 2.9093 1_555 6_555 ?
H13 H16B 2.8078 1_555 3_555 ?
H13 H15A 2.6122 1_555 1_556 ?
H2 H11A 2.8994 1_555 3_555 ?
H2 H7A 2.5551 1_555 6_554 ?
H2 H7B 3.0093 1_555 6_554 ?
H4 H15A 2.9462 1_555 6_555 ?
H33A H26B 2.9518 1_555 4_455 ?
H33A H25B 2.7596 1_555 4_455 ?
H33C H22B 3.0197 1_555 7_554 ?
H33C H23B 2.8487 1_555 4_455 ?
H33C H27A 2.9157 1_555 4_455 ?
H20A H19B 3.0173 1_555 8_555 ?
H20B H26B 3.0073 1_555 7_555 ?
H19A H16A 2.9476 1_555 8_554 ?
H19B H16A 2.7223 1_555 8_554 ?
H19B H29C 2.5803 1_555 2_555 ?
H16A H29A 2.5891 1_555 2_555 ?
H16A H29C 2.8623 1_555 2_555 ?
H16B H11B 2.7451 1_555 8_555 ?
H11A H7B 2.7853 1_555 8_554 ?
H15B H23A 3.0387 1_555 6_554 ?
H26B H35B 2.6226 1_555 7_545 ?
H25A H27B 2.7955 1_555 6_554 ?
H25B H27B 2.7102 1_555 6_554 ?
H23B H35B 2.6173 1_555 7_545 ?
H27B H21B 2.7886 1_555 6_555 ?
O1 N2 2.896(7) 1_555 6_555 ?
O1 N4 2.952(6) 1_555 6_555 ?
O1 H2 2.042(5) 1_555 6_555 ?
O1 H4 2.071(4) 1_555 6_555 ?
O1 H7B 2.984(5) 1_555 3_555 ?
N2 H11A 2.915(6) 1_555 3_555 ?
N4 H15A 3.028(6) 1_555 6_555 ?
O5 N10 2.798(10) 1_555 2_655 ?
O5 H10 1.870(6) 1_555 2_655 ?
O5 H18 2.659(6) 1_555 2_655 ?
O5 H22A 2.974(8) 1_555 5_554 ?
C8 H2 3.014(7) 1_555 6_555 ?
N10 H10 2.942(6) 1_555 2_655 ?
C13 H16B 3.020(10) 1_555 3_555 ?
C14 H10 2.764(12) 1_555 2_655 ?
H6 H7A 2.7861 1_555 6_554 ?
H10 H10 2.3416 1_555 2_655 ?
H10 H22A 2.6744 1_555 5_554 ?
H10 H22A 2.9544 1_555 6_555 ?
H17 H29B 2.5175 1_555 5_555 ?
H17 H26A 2.7570 1_555 5_555 ?
H13 H4 2.9093 1_555 6_555 ?
H13 H16B 2.8078 1_555 3_555 ?
H13 H15A 2.6122 1_555 1_556 ?
H2 H11A 2.8994 1_555 3_555 ?
H2 H7A 2.5551 1_555 6_554 ?
H2 H7B 3.0093 1_555 6_554 ?
H4 H15A 2.9462 1_555 6_555 ?
H33A H26B 2.9518 1_555 4_455 ?
H33A H25B 2.7596 1_555 4_455 ?
H33C H22B 3.0197 1_555 7_554 ?
H33C H23B 2.8487 1_555 4_455 ?
H33C H27A 2.9157 1_555 4_455 ?
H20A H19B 3.0173 1_555 8_555 ?
H20B H26B 3.0073 1_555 7_555 ?
H19A H16A 2.9476 1_555 8_554 ?
H19B H16A 2.7223 1_555 8_554 ?
H19B H29C 2.5803 1_555 2_555 ?
H16A H29A 2.5891 1_555 2_555 ?
H16A H29C 2.8623 1_555 2_555 ?
H16B H11B 2.7451 1_555 8_555 ?
H11A H7B 2.7853 1_555 8_554 ?
H15B H23A 3.0387 1_555 6_554 ?
H26B H35B 2.6226 1_555 7_545 ?
H25A H27B 2.7955 1_555 6_554 ?
H25B H27B 2.7102 1_555 6_554 ?
H23B H35B 2.6173 1_555 7_545 ?
H27B H21B 2.7886 1_555 6_555 ?

loop_
_geom_torsion_atom_site_label_1
_geom_torsion_atom_site_label_2
_geom_torsion_atom_site_label_3
_geom_torsion_atom_site_label_4
_geom_torsion
_geom_torsion_site_symmetry_1
_geom_torsion_site_symmetry_2
_geom_torsion_site_symmetry_3
_geom_torsion_site_symmetry_4
_geom_torsion_publ_flag
C9 N2 C8 O1 6.3(4) . . . . ?
C8 N2 C9 N3 164.6(6) . . . . ?
C9 N2 C8 N4 -173.6(6) . . . . ?
C8 N2 C9 C13 -15.3(5) . . . . ?
C12 N3 C9 N2 -179.4(6) . . . . ?
C9 N3 C12 N10 178.1(7) . . . . ?
C12 N3 C9 C13 0.6(5) . . . . ?
C9 N3 C12 C18 -1.2(5) . . . . ?
C7 N4 C8 O1 -1.0(4) . . . . ?
C7 N4 C8 N2 178.9(6) . . . . ?
C8 N4 C7 C11 179.6(6) . . . . ?
C15 N6 C14 O5 6.4(5) . . . . ?
C15 N6 C14 N10 -173.8(8) . . . . ?
C14 N6 C15 C21 108.8(9) . . . . ?
C11 C7 N4 C8 179.6(6) . . . . ?
N4 C7 C11 C16 179.3(5) . . . . ?
O1 C8 N2 C9 6.3(4) . . . . ?
O1 C8 N4 C7 -1.0(4) . . . . ?
N2 C8 N4 C7 178.9(6) . . . . ?
N4 C8 N2 C9 -173.6(6) . . . . ?
N3 C9 N2 C8 164.6(6) . . . . ?
N2 C9 N3 C12 -179.4(6) . . . . ?
C13 C9 N2 C8 -15.3(5) . . . . ?
N2 C9 C13 C17 179.8(8) . . . . ?
C13 C9 N3 C12 0.6(5) . . . . ?
N3 C9 C13 C17 -0.2(5) . . . . ?
C14 N10 C12 N3 -14.3(5) . . . . ?
C12 N10 C14 O5 -173.6(9) . . . . ?
C12 N10 C14 N6 6.5(5) . . . . ?
C14 N10 C12 C18 165.1(8) . . . . ?
C16 C11 C7 N4 179.3(5) . . . . ?
C7 C11 C16 C19 179.8(6) . . . . ?
N10 C12 N3 C9 178.1(7) . . . . ?
N3 C12 N10 C14 -14.3(5) . . . . ?
C18 C12 N3 C9 -1.2(5) . . . . ?
N3 C12 C18 C17 1.4(5) . . . . ?
C18 C12 N10 C14 165.1(8) . . . . ?
N10 C12 C18 C17 -177.9(8) . . . . ?
C17 C13 C9 N2 179.8(8) . . . . ?
C17 C13 C9 N3 -0.2(5) . . . . ?
C9 C13 C17 C18 0.4(5) . . . . ?
O5 C14 N6 C15 6.4(5) . . . . ?
O5 C14 N10 C12 -173.6(9) . . . . ?
N6 C14 N10 C12 6.5(5) . . . . ?
N10 C14 N6 C15 -173.8(8) . . . . ?
C21 C15 N6 C14 108.8(9) . . . . ?
N6 C15 C21 C27 -58.0(14) . . . . ?
C19 C16 C11 C7 179.8(6) . . . . ?
C11 C16 C19 C20 173.5(8) . . . . ?
C18 C17 C13 C9 0.4(5) . . . . ?
C13 C17 C18 C12 -1.0(5) . . . . ?
C17 C18 C12 N3 1.4(5) . . . . ?
C17 C18 C12 N10 -177.9(8) . . . . ?
C12 C18 C17 C13 -1.0(5) . . . . ?
C20 C19 C16 C11 173.5(8) . . . . ?
C27 C21 C15 N6 -58.0(14) . . . . ?
C29 C22 C26 C25 179.(2) . . . . ?
C23 C25 C26 C22 178.(2) . . . . ?
C22 C26 C25 C23 178.(2) . . . . ?
C25 C26 C22 C29 179.(2) . . . . ?
H2 N2 C8 O1 -174.1(6) . . . . ?
H2 N2 C8 N4 6.0(4) . . . . ?
H2 N2 C9 N3 -15.0(4) . . . . ?
H2 N2 C9 C13 165.1(6) . . . . ?
C8 N4 C7 H7A -60.3(4) . . . . ?
C8 N4 C7 H7B 59.4(4) . . . . ?
H4 N4 C7 C11 -1.7(4) . . . . ?
H4 N4 C7 H7A 118.4(5) . . . . ?
H4 N4 C7 H7B -121.9(5) . . . . ?
H4 N4 C8 O1 -179.7(6) . . . . ?
H4 N4 C8 N2 0.2(3) . . . . ?
C14 N6 C15 H15A -128.5(7) . . . . ?
C14 N6 C15 H15B -9.0(5) . . . . ?
H6 N6 C14 O5 -173.(3) . . . . ?
H6 N6 C14 N10 6.(3) . . . . ?
H6 N6 C15 C21 -71.(3) . . . . ?
H6 N6 C15 H15A 51.(3) . . . . ?
H6 N6 C15 H15B 171.(3) . . . . ?
C11 C7 N4 H4 -1.7(4) . . . . ?
N4 C7 C11 H11A -60.3(4) . . . . ?
N4 C7 C11 H11B 58.8(4) . . . . ?
H7A C7 N4 C8 -60.3(4) . . . . ?
H7A C7 N4 H4 118.4(5) . . . . ?
H7B C7 N4 C8 59.4(4) . . . . ?
H7B C7 N4 H4 -121.9(5) . . . . ?
H7A C7 C11 C16 59.4(5) . . . . ?
H7A C7 C11 H11A 179.8(6) . . . . ?
H7A C7 C11 H11B -61.1(5) . . . . ?
H7B C7 C11 C16 -60.3(5) . . . . ?
H7B C7 C11 H11A 60.1(5) . . . . ?
H7B C7 C11 H11B 179.2(6) . . . . ?
O1 C8 N2 H2 -174.1(6) . . . . ?
O1 C8 N4 H4 -179.7(6) . . . . ?
N4 C8 N2 H2 6.0(4) . . . . ?
N2 C8 N4 H4 0.2(3) . . . . ?
N3 C9 N2 H2 -15.0(4) . . . . ?
N2 C9 C13 H13 -0.8(5) . . . . ?
C13 C9 N2 H2 165.1(6) . . . . ?
N3 C9 C13 H13 179.3(8) . . . . ?
H10 N10 C12 N3 166.2(7) . . . . ?
H10 N10 C12 C18 -14.4(5) . . . . ?
H10 N10 C14 O5 5.9(5) . . . . ?
H10 N10 C14 N6 -173.9(7) . . . . ?
C7 C11 C16 H16A -60.6(5) . . . . ?
C7 C11 C16 H16B 58.6(5) . . . . ?
C16 C11 C7 H7A 59.4(5) . . . . ?
C16 C11 C7 H7B -60.3(5) . . . . ?
H11A C11 C7 N4 -60.3(4) . . . . ?
H11A C11 C7 H7A 179.8(6) . . . . ?
H11A C11 C7 H7B 60.1(5) . . . . ?
H11B C11 C7 N4 58.8(4) . . . . ?
H11B C11 C7 H7A -61.1(5) . . . . ?
H11B C11 C7 H7B 179.2(6) . . . . ?
H11A C11 C16 C19 59.0(5) . . . . ?
H11A C11 C16 H16A 178.6(6) . . . . ?
H11A C11 C16 H16B -62.2(5) . . . . ?
H11B C11 C16 C19 -59.7(5) . . . . ?
H11B C11 C16 H16A 59.9(5) . . . . ?
H11B C11 C16 H16B 179.2(6) . . . . ?
N3 C12 N10 H10 166.2(7) . . . . ?
N3 C12 C18 H18 -179.5(9) . . . . ?
C18 C12 N10 H10 -14.4(5) . . . . ?
N10 C12 C18 H18 1.1(5) . . . . ?
C9 C13 C17 H17 179.8(9) . . . . ?
H13 C13 C9 N2 -0.8(5) . . . . ?
H13 C13 C9 N3 179.3(8) . . . . ?
H13 C13 C17 C18 -179.0(10) . . . . ?
H13 C13 C17 H17 0.4(6) . . . . ?
O5 C14 N6 H6 -173.(3) . . . . ?
O5 C14 N10 H10 5.9(5) . . . . ?
N10 C14 N6 H6 6.(3) . . . . ?
N6 C14 N10 H10 -173.9(7) . . . . ?
C21 C15 N6 H6 -71.(3) . . . . ?
N6 C15 C21 H21A 56.8(9) . . . . ?
N6 C15 C21 H21B 176.3(13) . . . . ?
H15A C15 N6 C14 -128.5(7) . . . . ?
H15A C15 N6 H6 51.(3) . . . . ?
H15B C15 N6 C14 -9.0(5) . . . . ?
H15B C15 N6 H6 171.(3) . . . . ?
H15A C15 C21 C27 179.(2) . . . . ?
H15A C15 C21 H21A -65.7(10) . . . . ?
H15A C15 C21 H21B 53.7(10) . . . . ?
H15B C15 C21 C27 61.9(15) . . . . ?
H15B C15 C21 H21A 176.7(12) . . . . ?
H15B C15 C21 H21B -63.8(10) . . . . ?
C11 C16 C19 H19A -66.6(6) . . . . ?
C11 C16 C19 H19B 52.3(6) . . . . ?
C19 C16 C11 H11A 59.0(5) . . . . ?
C19 C16 C11 H11B -59.7(5) . . . . ?
H16A C16 C11 C7 -60.6(5) . . . . ?
H16A C16 C11 H11A 178.6(6) . . . . ?
H16A C16 C11 H11B 59.9(5) . . . . ?
H16B C16 C11 C7 58.6(5) . . . . ?
H16B C16 C11 H11A -62.2(5) . . . . ?
H16B C16 C11 H11B 179.2(6) . . . . ?
H16A C16 C19 C20 53.0(6) . . . . ?
H16A C16 C19 H19A 172.9(7) . . . . ?
H16A C16 C19 H19B -68.2(6) . . . . ?
H16B C16 C19 C20 -64.9(6) . . . . ?
H16B C16 C19 H19A 54.9(6) . . . . ?
H16B C16 C19 H19B 173.8(7) . . . . ?
C13 C17 C18 H18 -180.0(10) . . . . ?
C18 C17 C13 H13 -179.0(10) . . . . ?
H17 C17 C13 C9 179.8(9) . . . . ?
H17 C17 C13 H13 0.4(6) . . . . ?
H17 C17 C18 C12 179.6(9) . . . . ?
H17 C17 C18 H18 0.5(6) . . . . ?
C12 C18 C17 H17 179.6(9) . . . . ?
H18 C18 C12 N3 -179.5(9) . . . . ?
H18 C18 C12 N10 1.1(5) . . . . ?
H18 C18 C17 C13 -180.0(10) . . . . ?
H18 C18 C17 H17 0.5(6) . . . . ?
C16 C19 C20 H20A -49.2(7) . . . . ?
C16 C19 C20 H20B 69.8(8) . . . . ?
C20 C19 C16 H16A 53.0(6) . . . . ?
C20 C19 C16 H16B -64.9(6) . . . . ?
H19A C19 C16 C11 -66.6(6) . . . . ?
H19A C19 C16 H16A 172.9(7) . . . . ?
H19A C19 C16 H16B 54.9(6) . . . . ?
H19B C19 C16 C11 52.3(6) . . . . ?
H19B C19 C16 H16A -68.2(6) . . . . ?
H19B C19 C16 H16B 173.8(7) . . . . ?
H19A C19 C20 H20A -169.5(10) . . . . ?
H19A C19 C20 H20B -50.5(8) . . . . ?
H19B C19 C20 H20A 72.5(8) . . . . ?
H19B C19 C20 H20B -168.4(10) . . . . ?
H20A C20 C19 C16 -49.2(7) . . . . ?
H20A C20 C19 H19A -169.5(10) . . . . ?
H20A C20 C19 H19B 72.5(8) . . . . ?
H20B C20 C19 C16 69.8(8) . . . . ?
H20B C20 C19 H19A -50.5(8) . . . . ?
H20B C20 C19 H19B -168.4(10) . . . . ?
C27 C21 C15 H15A 179.(2) . . . . ?
C27 C21 C15 H15B 61.9(15) . . . . ?
C15 C21 C27 H27A -65.(2) . . . . ?
C15 C21 C27 H27B 51.3(14) . . . . ?
H21A C21 C15 N6 56.8(9) . . . . ?
H21A C21 C15 H15A -65.7(10) . . . . ?
H21A C21 C15 H15B 176.7(12) . . . . ?
H21B C21 C15 N6 176.3(13) . . . . ?
H21B C21 C15 H15A 53.7(10) . . . . ?
H21B C21 C15 H15B -63.8(10) . . . . ?
H21A C21 C27 H27A 176.(2) . . . . ?
H21A C21 C27 H27B -68.2(15) . . . . ?
H21B C21 C27 H27A 63.0(14) . . . . ?
H21B C21 C27 H27B 179.(2) . . . . ?
C26 C22 C29 H29A -173.(3) . . . . ?
C26 C22 C29 H29B 67.(2) . . . . ?
C26 C22 C29 H29C -51.(2) . . . . ?
C29 C22 C26 H26A -64.(2) . . . . ?
C29 C22 C26 H26B 52.(2) . . . . ?
H22A C22 C26 C25 -56.(2) . . . . ?
H22A C22 C26 H26A 61.(2) . . . . ?
H22A C22 C26 H26B 177.(2) . . . . ?
H22B C22 C26 C25 60.(2) . . . . ?
H22B C22 C26 H26A 178.(2) . . . . ?
H22B C22 C26 H26B -66.(2) . . . . ?
H22A C22 C29 H29A 60.(2) . . . . ?
H22A C22 C29 H29B -61.(2) . . . . ?
H22A C22 C29 H29C -178.(3) . . . . ?
H22B C22 C29 H29A -58.(2) . . . . ?
H22B C22 C29 H29B -179.(3) . . . . ?
H22B C22 C29 H29C 64.(2) . . . . ?
H23A C23 C25 C26 -71.0(14) . . . . ?
H23A C23 C25 H25A 52.7(13) . . . . ?
H23A C23 C25 H25B 170.(2) . . . . ?
H23B C23 C25 C26 46.2(13) . . . . ?
H23B C23 C25 H25A 170.(2) . . . . ?
H23B C23 C25 H25B -72.7(14) . . . . ?
H24A C24 C35 H35A 165.(5) . . . . ?
H24A C24 C35 H35B -74.(4) . . . . ?
H24B C24 C35 H35A 48.(4) . . . . ?
H24B C24 C35 H35B 169.(4) . . . . ?
C23 C25 C26 H26A 64.3(14) . . . . ?
C23 C25 C26 H26B -55.0(14) . . . . ?
C26 C25 C23 H23A -71.0(14) . . . . ?
C26 C25 C23 H23B 46.2(13) . . . . ?
H25A C25 C23 H23A 52.7(13) . . . . ?
H25A C25 C23 H23B 170.(2) . . . . ?
H25B C25 C23 H23A 170.(2) . . . . ?
H25B C25 C23 H23B -72.7(14) . . . . ?
H25A C25 C26 C22 54.(2) . . . . ?
H25A C25 C26 H26A -59.3(14) . . . . ?
H25A C25 C26 H26B -179.(2) . . . . ?
H25B C25 C26 C22 -63.(2) . . . . ?
H25B C25 C26 H26A -177.(2) . . . . ?
H25B C25 C26 H26B 63.7(14) . . . . ?
C25 C26 C22 H22A -56.(2) . . . . ?
C25 C26 C22 H22B 60.(2) . . . . ?
C22 C26 C25 H25A 54.(2) . . . . ?
C22 C26 C25 H25B -63.(2) . . . . ?
H26A C26 C22 C29 -64.(2) . . . . ?
H26A C26 C22 H22A 61.(2) . . . . ?
H26A C26 C22 H22B 178.(2) . . . . ?
H26B C26 C22 C29 52.(2) . . . . ?
H26B C26 C22 H22A 177.(2) . . . . ?
H26B C26 C22 H22B -66.(2) . . . . ?
H26A C26 C25 C23 64.3(14) . . . . ?
H26A C26 C25 H25A -59.3(14) . . . . ?
H26A C26 C25 H25B -177.(2) . . . . ?
H26B C26 C25 C23 -55.0(14) . . . . ?
H26B C26 C25 H25A -179.(2) . . . . ?
H26B C26 C25 H25B 63.7(14) . . . . ?
H27A C27 C21 C15 -65.(2) . . . . ?
H27A C27 C21 H21A 176.(2) . . . . ?
H27A C27 C21 H21B 63.0(14) . . . . ?
H27B C27 C21 C15 51.3(14) . . . . ?
H27B C27 C21 H21A -68.2(15) . . . . ?
H27B C27 C21 H21B 179.(2) . . . . ?
H29A C29 C22 C26 -173.(3) . . . . ?
H29A C29 C22 H22A 60.(2) . . . . ?
H29A C29 C22 H22B -58.(2) . . . . ?
H29B C29 C22 C26 67.(2) . . . . ?
H29B C29 C22 H22A -61.(2) . . . . ?
H29B C29 C22 H22B -179.(3) . . . . ?
H29C C29 C22 C26 -51.(2) . . . . ?
H29C C29 C22 H22A -178.(3) . . . . ?
H29C C29 C22 H22B 64.(2) . . . . ?
H35A C35 C24 H24A 165.(5) . . . . ?
H35A C35 C24 H24B 48.(4) . . . . ?
H35B C35 C24 H24A -74.(4) . . . . ?
H35B C35 C24 H24B 169.(4) . . . . ?

loop_
_cod_related_entry_id
_cod_related_entry_database
_cod_related_entry_code
1 ChemSpider 9223215
